data_1546548
loop_
_publ_author_name
'Yang, Yuan'
'Yu, Jiang-Xi'
'Ouyang, Xuan-Hui'
'Li, Jin-Heng'

_publ_section_title
;
 Complex Annulations through Silver Carbenoid Intermediate:
 An&#x00A0;Alternative Entry to Transformations of 1,2,3-Triazoles.
;
_journal_issue 15
_journal_name_full 'Organic letters'
_journal_page_first 3982
_journal_page_last 3985
_journal_paper_doi 10.1021/acs.orglett.7b01682
_journal_volume 19
_journal_year 2017
_chemical_formula_moiety 'C16 H11 N3'
_chemical_formula_sum 'C16 H11 N3'
_chemical_formula_weight 245.28
_chemical_name_systematic
; 
 ? 
;
_space_group_IT_number 14
_symmetry_cell_setting monoclinic
_symmetry_space_group_name_Hall '-P 2ybc'
_symmetry_space_group_name_H-M 'P 1 21/c 1'
_atom_sites_solution_hydrogens geom
_atom_sites_solution_primary direct
_atom_sites_solution_secondary difmap
_audit_creation_method SHELXL-97
_cell_angle_alpha 90.00
_cell_angle_beta 98.570(2)
_cell_angle_gamma 90.00
_cell_formula_units_Z 4
_cell_length_a 11.1451(16)
_cell_length_b 15.552(2)
_cell_length_c 6.9737(10)
_cell_measurement_reflns_used 4211
_cell_measurement_temperature 296(2)
_cell_measurement_theta_max 27.55
_cell_measurement_theta_min 2.62
_cell_volume 1195.2(3)
_computing_cell_refinement 'Bruker SAINT'
_computing_data_collection 'Bruker APEX2'
_computing_data_reduction 'Bruker SAINT'
_computing_molecular_graphics 'Bruker SHELXTL'
_computing_publication_material 'Bruker SHELXTL'
_computing_structure_refinement 'SHELXL-97 (Sheldrick, 2008)'
_computing_structure_solution 'SHELXS-97 (Sheldrick, 2008)'
_diffrn_ambient_temperature 296(2)
_diffrn_measured_fraction_theta_full 0.984
_diffrn_measured_fraction_theta_max 0.984
_diffrn_measurement_device_type 'Bruker APEX-II CCD'
_diffrn_measurement_method '\f and \w scans'
_diffrn_radiation_monochromator graphite
_diffrn_radiation_source 'fine-focus sealed tube'
_diffrn_radiation_type MoK\a
_diffrn_radiation_wavelength 0.71073
_diffrn_reflns_av_R_equivalents 0.0197
_diffrn_reflns_av_sigmaI/netI 0.0236
_diffrn_reflns_limit_h_max 10
_diffrn_reflns_limit_h_min -14
_diffrn_reflns_limit_k_max 20
_diffrn_reflns_limit_k_min -20
_diffrn_reflns_limit_l_max 9
_diffrn_reflns_limit_l_min -8
_diffrn_reflns_number 7077
_diffrn_reflns_theta_full 27.55
_diffrn_reflns_theta_max 27.55
_diffrn_reflns_theta_min 1.85
_exptl_absorpt_coefficient_mu 0.084
_exptl_absorpt_correction_T_max 0.9876
_exptl_absorpt_correction_T_min 0.9794
_exptl_absorpt_correction_type multi-scan
_exptl_absorpt_process_details 'SHELXS-97 (Sheldrick, 2008)'
_exptl_crystal_colour Colorless
_exptl_crystal_density_diffrn 1.363
_exptl_crystal_density_meas 1.363
_exptl_crystal_density_method 'not measured'
_exptl_crystal_description Lump
_exptl_crystal_F_000 512
_exptl_crystal_size_max 0.25
_exptl_crystal_size_mid 0.23
_exptl_crystal_size_min 0.15
_refine_diff_density_max 0.682
_refine_diff_density_min -0.521
_refine_diff_density_rms 0.070
_refine_ls_extinction_coef 0.156(17)
_refine_ls_extinction_expression Fc^*^=kFc[1+0.001xFc^2^\l^3^/sin(2\q)]^-1/4^
_refine_ls_extinction_method SHELXL
_refine_ls_goodness_of_fit_ref 1.061
_refine_ls_hydrogen_treatment constr
_refine_ls_matrix_type full
_refine_ls_number_parameters 174
_refine_ls_number_reflns 2717
_refine_ls_number_restraints 7
_refine_ls_restrained_S_all 1.067
_refine_ls_R_factor_all 0.0750
_refine_ls_R_factor_gt 0.0687
_refine_ls_shift/su_max 0.000
_refine_ls_shift/su_mean 0.000
_refine_ls_structure_factor_coef Fsqd
_refine_ls_weighting_details 'calc w=1/[\s^2^(Fo^2^)+(0.1384P)^2^+0.6011P] where P=(Fo^2^+2Fc^2^)/3'
_refine_ls_weighting_scheme calc
_refine_ls_wR_factor_gt 0.2132
_refine_ls_wR_factor_ref 0.2244
_reflns_number_gt 2361
_reflns_number_total 2717
_reflns_threshold_expression >2sigma(I)
_cod_data_source_file ol7b01682_si_003.cif
_cod_data_source_block ljh004
_cod_depositor_comments
;
The following automatic conversions were performed:

'_symmetry_cell_setting' value 'Monoclinic' changed to 'monoclinic'
according to
/home/data/users/saulius/crontab/automatic-downloads/rss-feeds/ACS/lib/dictionaries/cif_core.dic
dictionary named 'cif_core.dic' version 2.4.2 from 2011-04-26.

Automatic conversion script
Id: cif_fix_values 4973 2017-02-22 13:04:09Z antanas 

 Adding full bibliography for 1546548.cif.
;
_cod_original_sg_symbol_Hall -P2ybc
_cod_original_sg_symbol_H-M P2(1)/c
_cod_database_code 1546548

loop_
_symmetry_equiv_pos_as_xyz
'x, y, z'
'-x, y+1/2, -z+1/2'
'-x, -y, -z'
'x, -y-1/2, z-1/2'

loop_
_atom_site_label
_atom_site_type_symbol
_atom_site_fract_x
_atom_site_fract_y
_atom_site_fract_z
_atom_site_U_iso_or_equiv
_atom_site_adp_type
_atom_site_occupancy
_atom_site_symmetry_multiplicity
_atom_site_calc_flag
_atom_site_refinement_flags
N1 N 0.06376(17) 0.80824(11) 0.2506(3) 0.0408(5) Uani 1 1 d .
H1 H 0.1388 0.8146 0.2994 0.049 Uiso 1 1 calc R
C1 C -0.01868(17) 0.58306(12) 0.1931(3) 0.0346(5) Uani 1 1 d .
H1A H 0.0126 0.5279 0.2149 0.042 Uiso 1 1 calc R
N2 N -0.01605(18) 0.86917(11) 0.2042(3) 0.0476(5) Uani 1 1 d U
C2 C 0.05646(17) 0.65078(12) 0.2361(3) 0.0322(4) Uani 1 1 d .
C3 C 0.00459(15) 0.73289(10) 0.2063(2) 0.0244(4) Uani 1 1 d .
N3 N -0.12428(19) 0.83550(12) 0.1333(3) 0.0506(5) Uani 1 1 d U
C4 C -0.11472(16) 0.74726(12) 0.1336(3) 0.0328(4) Uani 1 1 d .
C5 C -0.19389(17) 0.67562(12) 0.0836(3) 0.0344(5) Uani 1 1 d .
C6 C -0.3157(2) 0.68618(15) 0.0037(3) 0.0454(5) Uani 1 1 d .
H6 H -0.3485 0.7411 -0.0148 0.055 Uiso 1 1 calc R
C7 C -0.3867(2) 0.61540(18) -0.0472(4) 0.0532(6) Uani 1 1 d .
H7 H -0.4676 0.6224 -0.1008 0.064 Uiso 1 1 calc R
C8 C -0.3380(2) 0.53271(17) -0.0191(4) 0.0523(6) Uani 1 1 d .
H8 H -0.3867 0.4852 -0.0555 0.063 Uiso 1 1 calc R
C9 C -0.2191(2) 0.52098(14) 0.0616(3) 0.0437(5) Uani 1 1 d .
H9 H -0.1879 0.4657 0.0810 0.052 Uiso 1 1 calc R
C10 C -0.14450(18) 0.59255(12) 0.1151(3) 0.0341(5) Uani 1 1 d .
C11 C 0.18723(17) 0.64342(13) 0.3075(3) 0.0356(5) Uani 1 1 d .
C12 C 0.2264(2) 0.58355(14) 0.4519(3) 0.0434(5) Uani 1 1 d .
H12 H 0.1700 0.5506 0.5053 0.052 Uiso 1 1 calc R
C13 C 0.3493(2) 0.57304(17) 0.5157(4) 0.0535(6) Uani 1 1 d .
H13 H 0.3751 0.5330 0.6121 0.064 Uiso 1 1 calc R
C14 C 0.4333(2) 0.62123(18) 0.4379(4) 0.0563(7) Uani 1 1 d .
H14 H 0.5156 0.6140 0.4821 0.068 Uiso 1 1 calc R
C15 C 0.3958(2) 0.68042(17) 0.2942(4) 0.0517(6) Uani 1 1 d .
H15 H 0.4528 0.7127 0.2409 0.062 Uiso 1 1 calc R
C16 C 0.27339(19) 0.69187(14) 0.2294(3) 0.0432(5) Uani 1 1 d .
H16 H 0.2484 0.7321 0.1331 0.052 Uiso 1 1 calc R

loop_
_atom_site_aniso_label
_atom_site_aniso_U_11
_atom_site_aniso_U_22
_atom_site_aniso_U_33
_atom_site_aniso_U_23
_atom_site_aniso_U_13
_atom_site_aniso_U_12
N1 0.0433(10) 0.0294(8) 0.0495(10) -0.0053(7) 0.0062(7) -0.0079(6)
C1 0.0391(10) 0.0263(9) 0.0383(10) 0.0004(7) 0.0056(7) 0.0017(7)
N2 0.0571(9) 0.0295(8) 0.0582(10) -0.0028(6) 0.0150(7) 0.0000(6)
C2 0.0359(9) 0.0282(9) 0.0326(9) 0.0009(6) 0.0056(7) 0.0020(7)
C3 0.0286(8) 0.0190(8) 0.0259(7) -0.0019(5) 0.0051(6) -0.0015(6)
N3 0.0590(10) 0.0342(8) 0.0601(10) -0.0016(7) 0.0142(8) 0.0011(6)
C4 0.0344(9) 0.0309(9) 0.0336(9) 0.0003(7) 0.0072(7) 0.0026(7)
C5 0.0358(10) 0.0347(10) 0.0335(9) -0.0012(7) 0.0077(7) -0.0001(7)
C6 0.0374(11) 0.0474(12) 0.0509(12) 0.0004(9) 0.0045(9) 0.0044(9)
C7 0.0349(10) 0.0647(15) 0.0580(13) -0.0033(11) 0.0002(9) -0.0051(10)
C8 0.0448(12) 0.0517(13) 0.0599(13) -0.0097(10) 0.0058(10) -0.0167(10)
C9 0.0468(11) 0.0361(10) 0.0491(11) -0.0046(8) 0.0100(9) -0.0077(8)
C10 0.0379(10) 0.0315(9) 0.0338(9) -0.0019(7) 0.0079(7) -0.0034(7)
C11 0.0363(10) 0.0339(9) 0.0361(9) -0.0026(7) 0.0031(7) 0.0009(7)
C12 0.0452(11) 0.0414(11) 0.0431(11) 0.0042(8) 0.0043(8) 0.0042(8)
C13 0.0501(13) 0.0549(14) 0.0519(13) 0.0061(10) -0.0044(10) 0.0132(10)
C14 0.0380(11) 0.0645(15) 0.0623(14) -0.0073(12) -0.0059(10) 0.0070(10)
C15 0.0386(11) 0.0542(13) 0.0622(14) -0.0057(11) 0.0073(10) -0.0056(9)
C16 0.0396(11) 0.0436(11) 0.0456(11) 0.0028(8) 0.0036(8) -0.0019(8)

loop_
_atom_type_symbol
_atom_type_description
_atom_type_scat_dispersion_real
_atom_type_scat_dispersion_imag
_atom_type_scat_source
C C 0.0033 0.0016 'International Tables Vol C Tables 4.2.6.8 and 6.1.1.4'
H H 0.0000 0.0000 'International Tables Vol C Tables 4.2.6.8 and 6.1.1.4'
N N 0.0061 0.0033 'International Tables Vol C Tables 4.2.6.8 and 6.1.1.4'

loop_
_geom_angle_atom_site_label_1
_geom_angle_atom_site_label_2
_geom_angle_atom_site_label_3
_geom_angle
N2 N1 C3 106.26(17)
N2 N1 H1 126.9
C3 N1 H1 126.9
C2 C1 C10 122.86(17)
C2 C1 H1A 118.6
C10 C1 H1A 118.6
N1 N2 N3 110.49(17)
C1 C2 C3 116.62(17)
C1 C2 C11 124.33(17)
C3 C2 C11 119.05(16)
N1 C3 C4 110.82(15)
N1 C3 C2 125.16(17)
C4 C3 C2 123.99(15)
N2 N3 C4 108.89(18)
C3 C4 N3 103.53(17)
C3 C4 C5 119.51(16)
N3 C4 C5 136.95(18)
C6 C5 C10 120.23(18)
C6 C5 C4 122.16(18)
C10 C5 C4 117.60(17)
C7 C6 C5 119.8(2)
C7 C6 H6 120.1
C5 C6 H6 120.1
C6 C7 C8 120.4(2)
C6 C7 H7 119.8
C8 C7 H7 119.8
C9 C8 C7 120.7(2)
C9 C8 H8 119.7
C7 C8 H8 119.7
C8 C9 C10 120.0(2)
C8 C9 H9 120.0
C10 C9 H9 120.0
C9 C10 C5 118.87(19)
C9 C10 C1 121.68(18)
C5 C10 C1 119.40(17)
C12 C11 C16 118.96(19)
C12 C11 C2 118.95(18)
C16 C11 C2 122.04(18)
C13 C12 C11 120.0(2)
C13 C12 H12 120.0
C11 C12 H12 120.0
C14 C13 C12 120.6(2)
C14 C13 H13 119.7
C12 C13 H13 119.7
C13 C14 C15 120.1(2)
C13 C14 H14 120.0
C15 C14 H14 120.0
C14 C15 C16 120.1(2)
C14 C15 H15 120.0
C16 C15 H15 120.0
C15 C16 C11 120.4(2)
C15 C16 H16 119.8
C11 C16 H16 119.8

loop_
_geom_bond_atom_site_label_1
_geom_bond_atom_site_label_2
_geom_bond_distance
N1 N2 1.307(3)
N1 C3 1.358(2)
N1 H1 0.8600
C1 C2 1.351(3)
C1 C10 1.434(3)
C1 H1A 0.9300
N2 N3 1.340(3)
C2 C3 1.404(2)
C2 C11 1.473(3)
C3 C4 1.369(2)
N3 C4 1.376(3)
C4 C5 1.432(3)
C5 C6 1.398(3)
C5 C10 1.409(3)
C6 C7 1.371(3)
C6 H6 0.9300
C7 C8 1.398(4)
C7 H7 0.9300
C8 C9 1.373(3)
C8 H8 0.9300
C9 C10 1.406(3)
C9 H9 0.9300
C11 C12 1.393(3)
C11 C16 1.394(3)
C12 C13 1.386(3)
C12 H12 0.9300
C13 C14 1.373(4)
C13 H13 0.9300
C14 C15 1.379(4)
C14 H14 0.9300
C15 C16 1.383(3)
C15 H15 0.9300
C16 H16 0.9300

loop_
_geom_torsion_atom_site_label_1
_geom_torsion_atom_site_label_2
_geom_torsion_atom_site_label_3
_geom_torsion_atom_site_label_4
_geom_torsion
C3 N1 N2 N3 0.5(2)
C10 C1 C2 C3 1.9(3)
C10 C1 C2 C11 -176.98(16)
N2 N1 C3 C4 -0.9(2)
N2 N1 C3 C2 -178.93(17)
C1 C2 C3 N1 176.32(17)
C11 C2 C3 N1 -4.8(3)
C1 C2 C3 C4 -1.5(3)
C11 C2 C3 C4 177.44(16)
N1 N2 N3 C4 0.1(2)
N1 C3 C4 N3 0.9(2)
C2 C3 C4 N3 178.98(16)
N1 C3 C4 C5 -178.01(16)
C2 C3 C4 C5 0.1(3)
N2 N3 C4 C3 -0.6(2)
N2 N3 C4 C5 178.0(2)
C3 C4 C5 C6 -178.19(17)
N3 C4 C5 C6 3.4(4)
C3 C4 C5 C10 0.9(3)
N3 C4 C5 C10 -177.5(2)
C10 C5 C6 C7 -1.2(3)
C4 C5 C6 C7 177.9(2)
C5 C6 C7 C8 0.2(4)
C6 C7 C8 C9 0.7(4)
C7 C8 C9 C10 -0.7(4)
C8 C9 C10 C5 -0.2(3)
C8 C9 C10 C1 -177.60(19)
C6 C5 C10 C9 1.2(3)
C4 C5 C10 C9 -177.99(17)
C6 C5 C10 C1 178.60(17)
C4 C5 C10 C1 -0.6(3)
C2 C1 C10 C9 176.44(18)
C2 C1 C10 C5 -0.9(3)
C1 C2 C11 C12 -44.4(3)
C3 C2 C11 C12 136.79(19)
C1 C2 C11 C16 132.8(2)
C3 C2 C11 C16 -46.0(3)
C16 C11 C12 C13 0.1(3)
C2 C11 C12 C13 177.4(2)
C11 C12 C13 C14 0.0(4)
C12 C13 C14 C15 -0.3(4)
C13 C14 C15 C16 0.5(4)
C14 C15 C16 C11 -0.4(4)
C12 C11 C16 C15 0.1(3)
C2 C11 C16 C15 -177.07(19)
